data_2214867
loop_
_publ_author_name
'C\^ampian, Marius V.'
'Haiduc, Ionel'
'Semeniuc, Radu F.'

_publ_section_title
'[1,4-Bis(diphenylphosphino)butane-\k^2^<i>P</i>,<i>P</i>'](dithiocarbonato-\k^2^<i>S</i>,<i>S</i>')nickel(II)'
_journal_coeditor_code TK2161
_journal_issue 8
_journal_name_full 'Acta Crystallographica Section E'
_journal_page_first m2168
_journal_page_last m2168
_journal_paper_doi 10.1107/S1600536807028760
_journal_volume 63
_journal_year 2007
_chemical_formula_iupac '[Ni (C O S2) (C28 H28 P2)]'
_chemical_formula_moiety 'C29 H28 Ni O P2 S2'
_chemical_formula_sum 'C29 H28 Ni O P2 S2'
_chemical_formula_weight 577.28
_chemical_name_systematic '[1,4-Bis(diphenylphosphino)butane-\k^2^P,P'](dithiocarbonato-k^2^S,S')nickel(II)'
_space_group_IT_number 2
_symmetry_cell_setting triclinic
_symmetry_space_group_name_Hall '-P 1'
_symmetry_space_group_name_H-M 'P -1'
_atom_sites_solution_hydrogens geom
_atom_sites_solution_primary direct
_atom_sites_solution_secondary difmap
_cell_angle_alpha 71.9060(10)
_cell_angle_beta 82.7100(10)
_cell_angle_gamma 64.2720(10)
_cell_formula_units_Z 2
_cell_length_a 10.1860(5)
_cell_length_b 10.6926(6)
_cell_length_c 14.5447(8)
_cell_measurement_reflns_used 6076
_cell_measurement_temperature 294(2)
_cell_measurement_theta_max 28.3
_cell_measurement_theta_min 2.2
_cell_volume 1356.46(13)
_computing_cell_refinement 'SAINT-Plus NT (Bruker, 2001)'
_computing_data_collection 'SMART NT (Bruker, 2001)'
_computing_data_reduction 'SAINT-Plus NT'
_computing_molecular_graphics
;
ORTEP-3 (Farrugia, 1997) and DIAMOND (Brandenburg, 1999)
;
_computing_publication_material 'SHELXTL (Sheldrick, 2000)'
_computing_structure_refinement 'SHELXL97 (Sheldrick, 1997)'
_computing_structure_solution 'SHELXS97 (Sheldrick, 1997)'
_diffrn_ambient_temperature 294(2)
_diffrn_measured_fraction_theta_full 0.992
_diffrn_measured_fraction_theta_max 0.992
_diffrn_measurement_device_type 'Bruker SMART APEX CCD'
_diffrn_measurement_method \w
_diffrn_radiation_monochromator graphite
_diffrn_radiation_source 'fine-focus sealed tube'
_diffrn_radiation_type MoK\a
_diffrn_radiation_wavelength 0.71073
_diffrn_reflns_av_R_equivalents 0.029
_diffrn_reflns_av_sigmaI/netI 0.034
_diffrn_reflns_limit_h_max 13
_diffrn_reflns_limit_h_min -13
_diffrn_reflns_limit_k_max 14
_diffrn_reflns_limit_k_min -14
_diffrn_reflns_limit_l_max 19
_diffrn_reflns_limit_l_min -19
_diffrn_reflns_number 16944
_diffrn_reflns_theta_full 28.5
_diffrn_reflns_theta_max 28.5
_diffrn_reflns_theta_min 1.5
_diffrn_standards_decay_% 0
_exptl_absorpt_coefficient_mu 1.008
_exptl_absorpt_correction_T_max 1
_exptl_absorpt_correction_T_min 0.685
_exptl_absorpt_correction_type multi-scan
_exptl_absorpt_process_details '(SADABS; Bruker, 2001)'
_exptl_crystal_colour orange-red
_exptl_crystal_density_diffrn 1.413
_exptl_crystal_density_method 'not measured'
_exptl_crystal_description block
_exptl_crystal_F_000 600
_exptl_crystal_size_max 0.40
_exptl_crystal_size_mid 0.35
_exptl_crystal_size_min 0.24
_refine_diff_density_max 0.50
_refine_diff_density_min -0.21
_refine_ls_extinction_method none
_refine_ls_goodness_of_fit_ref 1.02
_refine_ls_hydrogen_treatment constr
_refine_ls_matrix_type full
_refine_ls_number_parameters 316
_refine_ls_number_reflns 6807
_refine_ls_number_restraints 0
_refine_ls_restrained_S_all 1.02
_refine_ls_R_factor_all 0.045
_refine_ls_R_factor_gt 0.038
_refine_ls_shift/su_max 0.001
_refine_ls_shift/su_mean 0.000
_refine_ls_structure_factor_coef Fsqd
_refine_ls_weighting_details 'calc w=1/[\s^2^(Fo^2^)+(0.0507P)^2^+0.2402P] where P=(Fo^2^+2Fc^2^)/3'
_refine_ls_weighting_scheme calc
_refine_ls_wR_factor_gt 0.092
_refine_ls_wR_factor_ref 0.097
_reflns_number_gt 5803
_reflns_number_total 6807
_reflns_threshold_expression I>2\s(I)
_cod_data_source_file tk2161.cif
_cod_data_source_block I
_cod_database_code 2214867
_cod_database_fobs_code 2214867

loop_
_symmetry_equiv_pos_as_xyz
'x, y, z'
'-x, -y, -z'

loop_
_atom_site_type_symbol
_atom_site_label
_atom_site_fract_x
_atom_site_fract_y
_atom_site_fract_z
_atom_site_U_iso_or_equiv
_atom_site_adp_type
_atom_site_calc_flag
_atom_site_refinement_flags
_atom_site_occupancy
Ni Ni1 0.08348(2) 0.33684(2) 0.277861(16) 0.03010(8) Uani d . 1
P P1 0.19635(5) 0.46982(5) 0.28031(4) 0.03368(11) Uani d . 1
P P2 0.27605(5) 0.15608(5) 0.24566(4) 0.03491(12) Uani d . 1
S S1 -0.13030(5) 0.50629(5) 0.29704(4) 0.04401(13) Uani d . 1
S S2 -0.06149(5) 0.23653(5) 0.26890(4) 0.04244(13) Uani d . 1
C C1 -0.2082(2) 0.3967(2) 0.27981(15) 0.0412(4) Uani d . 1
C C2 0.3590(2) 0.3826(2) 0.35932(16) 0.0452(5) Uani d . 1
H H2A 0.4368 0.4036 0.3221 0.054 Uiso calc R 1
H H2B 0.3365 0.4268 0.4116 0.054 Uiso calc R 1
C C3 0.4157(2) 0.2194(2) 0.40317(17) 0.0505(5) Uani d . 1
H H3A 0.4664 0.1926 0.4632 0.061 Uiso calc R 1
H H3B 0.3331 0.1944 0.4189 0.061 Uiso calc R 1
C C4 0.5177(2) 0.1305(3) 0.3392(2) 0.0583(6) Uani d . 1
H H4A 0.5465 0.0287 0.3732 0.070 Uiso calc R 1
H H4B 0.6050 0.1479 0.3291 0.070 Uiso calc R 1
C C5 0.4550(2) 0.1611(2) 0.24049(17) 0.0493(5) Uani d . 1
H H5A 0.5230 0.0903 0.2091 0.059 Uiso calc R 1
H H5B 0.4463 0.2560 0.2008 0.059 Uiso calc R 1
C C6 0.08675(19) 0.6338(2) 0.31755(14) 0.0367(4) Uani d . 1
C C7 0.0233(2) 0.7690(2) 0.25106(17) 0.0500(5) Uani d . 1
H H7 0.0401 0.7790 0.1854 0.060 Uiso calc R 1
C C8 -0.0650(3) 0.8894(2) 0.28206(19) 0.0600(6) Uani d . 1
H H8 -0.1064 0.9797 0.2369 0.072 Uiso calc R 1
C C9 -0.0918(3) 0.8768(3) 0.37830(19) 0.0565(6) Uani d . 1
H H9 -0.1512 0.9581 0.3985 0.068 Uiso calc R 1
C C10 -0.0306(3) 0.7435(3) 0.44477(18) 0.0541(5) Uani d . 1
H H10 -0.0495 0.7345 0.5102 0.065 Uiso calc R 1
C C11 0.0589(2) 0.6225(2) 0.41530(16) 0.0464(5) Uani d . 1
H H11 0.1007 0.5329 0.4611 0.056 Uiso calc R 1
C C12 0.2431(2) 0.5434(2) 0.15673(15) 0.0417(4) Uani d . 1
C C13 0.1534(3) 0.5659(3) 0.08351(17) 0.0613(6) Uani d . 1
H H13 0.0779 0.5365 0.0989 0.074 Uiso calc R 1
C C14 0.1743(4) 0.6314(3) -0.0120(2) 0.0787(8) Uani d . 1
H H14 0.1123 0.6472 -0.0602 0.094 Uiso calc R 1
C C15 0.2856(4) 0.6724(4) -0.0347(2) 0.0882(10) Uani d . 1
H H15 0.3016 0.7143 -0.0989 0.106 Uiso calc R 1
C C16 0.3741(4) 0.6524(4) 0.0360(3) 0.1005(12) Uani d . 1
H H16 0.4494 0.6821 0.0194 0.121 Uiso calc R 1
C C17 0.3541(3) 0.5879(3) 0.1330(2) 0.0689(7) Uani d . 1
H H17 0.4150 0.5754 0.1808 0.083 Uiso calc R 1
C C18 0.3102(2) -0.0233(2) 0.32730(14) 0.0386(4) Uani d . 1
C C19 0.2280(2) -0.0386(2) 0.41011(14) 0.0407(4) Uani d . 1
H H19 0.1541 0.0430 0.4236 0.049 Uiso calc R 1
C C20 0.2553(2) -0.1748(2) 0.47298(16) 0.0492(5) Uani d . 1
H H20 0.2004 -0.1842 0.5288 0.059 Uiso calc R 1
C C21 0.3629(3) -0.2957(2) 0.45310(18) 0.0560(6) Uani d . 1
H H21 0.3801 -0.3869 0.4951 0.067 Uiso calc R 1
C C22 0.4457(3) -0.2825(2) 0.3713(2) 0.0621(6) Uani d . 1
H H22 0.5190 -0.3647 0.3582 0.074 Uiso calc R 1
C C23 0.4200(2) -0.1472(2) 0.30866(18) 0.0546(6) Uani d . 1
H H23 0.4765 -0.1388 0.2535 0.066 Uiso calc R 1
C C24 0.2616(2) 0.1405(2) 0.12638(15) 0.0475(5) Uani d . 1
C C25 0.2061(3) 0.0502(3) 0.1138(2) 0.0681(7) Uani d . 1
H H25 0.1762 -0.0062 0.1670 0.082 Uiso calc R 1
C C26 0.1950(4) 0.0438(4) 0.0202(3) 0.0967(11) Uani d . 1
H H26 0.1580 -0.0172 0.0111 0.116 Uiso calc R 1
C C27 0.2393(4) 0.1286(5) -0.0583(3) 0.1049(14) Uani d . 1
H H27 0.2344 0.1226 -0.1201 0.126 Uiso calc R 1
C C28 0.2892(4) 0.2191(5) -0.0459(2) 0.1035(13) Uani d . 1
H H28 0.3160 0.2776 -0.0995 0.124 Uiso calc R 1
C C29 0.3014(3) 0.2270(3) 0.04526(19) 0.0734(8) Uani d . 1
H H29 0.3364 0.2906 0.0526 0.088 Uiso calc R 1
O O1 -0.33527(16) 0.4258(2) 0.27567(15) 0.0696(5) Uani d . 1

loop_
_atom_site_aniso_label
_atom_site_aniso_U_11
_atom_site_aniso_U_22
_atom_site_aniso_U_33
_atom_site_aniso_U_12
_atom_site_aniso_U_13
_atom_site_aniso_U_23
Ni1 0.02394(12) 0.02904(13) 0.03664(13) -0.01032(9) 0.00049(8) -0.00970(9)
P1 0.0275(2) 0.0324(2) 0.0412(3) -0.01285(18) -0.00091(18) -0.00970(19)
P2 0.0288(2) 0.0326(2) 0.0407(3) -0.01038(18) 0.00403(18) -0.01192(19)
S1 0.0282(2) 0.0381(3) 0.0661(3) -0.01034(19) 0.0024(2) -0.0213(2)
S2 0.0338(2) 0.0407(3) 0.0592(3) -0.0182(2) 0.0016(2) -0.0192(2)
C1 0.0298(9) 0.0465(11) 0.0481(11) -0.0166(8) 0.0018(8) -0.0140(9)
C2 0.0343(9) 0.0436(11) 0.0592(13) -0.0145(8) -0.0108(9) -0.0151(9)
C3 0.0425(11) 0.0496(12) 0.0558(13) -0.0184(9) -0.0172(9) -0.0049(10)
C4 0.0321(10) 0.0457(12) 0.0901(18) -0.0085(9) -0.0163(11) -0.0153(12)
C5 0.0294(9) 0.0464(12) 0.0704(15) -0.0142(8) 0.0104(9) -0.0207(10)
C6 0.0334(9) 0.0332(9) 0.0461(10) -0.0159(7) -0.0013(7) -0.0114(8)
C7 0.0576(13) 0.0377(11) 0.0494(12) -0.0142(10) -0.0059(10) -0.0113(9)
C8 0.0675(15) 0.0356(11) 0.0658(15) -0.0083(10) -0.0146(12) -0.0134(10)
C9 0.0517(12) 0.0475(12) 0.0709(16) -0.0097(10) -0.0062(11) -0.0313(11)
C10 0.0546(13) 0.0563(14) 0.0524(13) -0.0196(11) 0.0044(10) -0.0235(11)
C11 0.0472(11) 0.0416(11) 0.0475(12) -0.0181(9) 0.0018(9) -0.0103(9)
C12 0.0380(9) 0.0354(10) 0.0468(11) -0.0136(8) 0.0058(8) -0.0101(8)
C13 0.0653(15) 0.0685(16) 0.0486(13) -0.0325(13) -0.0027(11) -0.0069(11)
C14 0.093(2) 0.081(2) 0.0474(14) -0.0309(17) -0.0022(14) -0.0062(13)
C15 0.088(2) 0.085(2) 0.0576(17) -0.0255(18) 0.0222(16) 0.0002(15)
C16 0.080(2) 0.116(3) 0.093(2) -0.058(2) 0.0311(19) 0.000(2)
C17 0.0552(14) 0.0801(18) 0.0725(17) -0.0403(14) 0.0092(12) -0.0088(14)
C18 0.0360(9) 0.0305(9) 0.0461(11) -0.0098(7) -0.0020(8) -0.0116(8)
C19 0.0389(10) 0.0363(10) 0.0440(11) -0.0121(8) -0.0008(8) -0.0125(8)
C20 0.0513(12) 0.0445(12) 0.0476(12) -0.0207(10) -0.0042(9) -0.0049(9)
C21 0.0614(14) 0.0354(11) 0.0648(15) -0.0176(10) -0.0128(11) -0.0043(10)
C22 0.0583(14) 0.0345(11) 0.0785(17) -0.0025(10) -0.0045(12) -0.0195(11)
C23 0.0510(12) 0.0402(11) 0.0616(14) -0.0086(9) 0.0100(10) -0.0193(10)
C24 0.0406(10) 0.0488(12) 0.0432(11) -0.0065(9) 0.0021(8) -0.0188(9)
C25 0.0665(16) 0.0746(18) 0.0691(17) -0.0239(14) -0.0034(13) -0.0351(14)
C26 0.082(2) 0.114(3) 0.104(3) -0.018(2) -0.017(2) -0.070(2)
C27 0.083(2) 0.149(4) 0.064(2) -0.011(2) -0.0089(17) -0.057(2)
C28 0.101(3) 0.140(4) 0.0462(16) -0.032(3) 0.0029(16) -0.0237(19)
C29 0.0768(18) 0.085(2) 0.0487(14) -0.0296(16) 0.0097(12) -0.0163(13)
O1 0.0308(7) 0.0726(12) 0.1132(15) -0.0208(8) 0.0029(8) -0.0388(11)

loop_
_atom_type_symbol
_atom_type_description
_atom_type_scat_dispersion_real
_atom_type_scat_dispersion_imag
_atom_type_scat_source
C C 0.0033 0.0016 'International Tables Vol C Tables 4.2.6.8 and 6.1.1.4'
H H 0.0000 0.0000 'International Tables Vol C Tables 4.2.6.8 and 6.1.1.4'
O O 0.0106 0.0060 'International Tables Vol C Tables 4.2.6.8 and 6.1.1.4'
P P 0.1023 0.0942 'International Tables Vol C Tables 4.2.6.8 and 6.1.1.4'
S S 0.1246 0.1234 'International Tables Vol C Tables 4.2.6.8 and 6.1.1.4'
Ni Ni 0.3393 1.1124 'International Tables Vol C Tables 4.2.6.8 and 6.1.1.4'

loop_
_geom_angle_atom_site_label_1
_geom_angle_atom_site_label_2
_geom_angle_atom_site_label_3
_geom_angle
_geom_angle_publ_flag
S1 Ni1 S2 79.23(2) y
S1 Ni1 P1 92.18(2) y
S1 Ni1 P2 170.09(2) y
S2 Ni1 P1 170.74(2) y
S2 Ni1 P2 91.74(2) y
P1 Ni1 P2 96.563(19) y
C12 P1 C6 102.21(9) ?
C12 P1 C2 109.93(10) ?
C6 P1 C2 102.47(10) ?
C12 P1 Ni1 108.16(7) ?
C6 P1 Ni1 115.82(6) ?
C2 P1 Ni1 117.17(7) ?
C18 P2 C24 104.29(10) ?
C18 P2 C5 102.64(9) ?
C24 P2 C5 102.18(10) ?
C18 P2 Ni1 115.87(6) ?
C24 P2 Ni1 111.50(7) ?
C5 P2 Ni1 118.56(7) ?
C1 S1 Ni1 87.28(7) ?
C1 S2 Ni1 87.33(7) ?
O1 C1 S2 126.94(18) ?
O1 C1 S1 127.09(18) ?
S2 C1 S1 105.97(10) ?
C3 C2 P1 116.19(14) ?
C3 C2 H2A 108.2 ?
P1 C2 H2A 108.2 ?
C3 C2 H2B 108.2 ?
P1 C2 H2B 108.2 ?
H2A C2 H2B 107.4 ?
C4 C3 C2 115.0(2) ?
C4 C3 H3A 108.5 ?
C2 C3 H3A 108.5 ?
C4 C3 H3B 108.5 ?
C2 C3 H3B 108.5 ?
H3A C3 H3B 107.5 ?
C3 C4 C5 115.25(17) ?
C3 C4 H4A 108.5 ?
C5 C4 H4A 108.5 ?
C3 C4 H4B 108.5 ?
C5 C4 H4B 108.5 ?
H4A C4 H4B 107.5 ?
C4 C5 P2 114.22(15) ?
C4 C5 H5A 108.7 ?
P2 C5 H5A 108.7 ?
C4 C5 H5B 108.7 ?
P2 C5 H5B 108.7 ?
H5A C5 H5B 107.6 ?
C7 C6 C11 118.40(19) ?
C7 C6 P1 122.11(16) ?
C11 C6 P1 119.39(15) ?
C8 C7 C6 120.3(2) ?
C8 C7 H7 119.9 ?
C6 C7 H7 119.9 ?
C9 C8 C7 120.8(2) ?
C9 C8 H8 119.6 ?
C7 C8 H8 119.6 ?
C8 C9 C10 119.5(2) ?
C8 C9 H9 120.2 ?
C10 C9 H9 120.2 ?
C9 C10 C11 120.5(2) ?
C9 C10 H10 119.7 ?
C11 C10 H10 119.7 ?
C10 C11 C6 120.5(2) ?
C10 C11 H11 119.8 ?
C6 C11 H11 119.8 ?
C17 C12 C13 118.7(2) ?
C17 C12 P1 123.75(19) ?
C13 C12 P1 117.32(16) ?
C14 C13 C12 121.2(2) ?
C14 C13 H13 119.4 ?
C12 C13 H13 119.4 ?
C15 C14 C13 119.5(3) ?
C15 C14 H14 120.2 ?
C13 C14 H14 120.2 ?
C14 C15 C16 120.2(3) ?
C14 C15 H15 119.9 ?
C16 C15 H15 119.9 ?
C15 C16 C17 121.3(3) ?
C15 C16 H16 119.4 ?
C17 C16 H16 119.4 ?
C12 C17 C16 119.0(3) ?
C12 C17 H17 120.5 ?
C16 C17 H17 120.5 ?
C19 C18 C23 118.72(18) ?
C19 C18 P2 120.30(14) ?
C23 C18 P2 120.98(16) ?
C18 C19 C20 120.33(19) ?
C18 C19 H19 119.8 ?
C20 C19 H19 119.8 ?
C21 C20 C19 120.2(2) ?
C21 C20 H20 119.9 ?
C19 C20 H20 119.9 ?
C20 C21 C22 120.3(2) ?
C20 C21 H21 119.9 ?
C22 C21 H21 119.9 ?
C21 C22 C23 120.0(2) ?
C21 C22 H22 120.0 ?
C23 C22 H22 120.0 ?
C22 C23 C18 120.5(2) ?
C22 C23 H23 119.7 ?
C18 C23 H23 119.7 ?
C25 C24 C29 119.0(2) ?
C25 C24 P2 121.76(19) ?
C29 C24 P2 119.2(2) ?
C24 C25 C26 119.6(3) ?
C24 C25 H25 120.2 ?
C26 C25 H25 120.2 ?
C27 C26 C25 119.7(4) ?
C27 C26 H26 120.1 ?
C25 C26 H26 120.1 ?
C28 C27 C26 120.4(3) ?
C28 C27 H27 119.8 ?
C26 C27 H27 119.8 ?
C27 C28 C29 120.9(4) ?
C27 C28 H28 119.5 ?
C29 C28 H28 119.5 ?
C28 C29 C24 120.4(3) ?
C28 C29 H29 119.8 ?
C24 C29 H29 119.8 ?

loop_
_geom_bond_atom_site_label_1
_geom_bond_atom_site_label_2
_geom_bond_distance
_geom_bond_publ_flag
Ni1 S1 2.1993(5) y
Ni1 S2 2.2042(5) y
Ni1 P1 2.1922(5) y
Ni1 P2 2.2000(5) y
P1 C12 1.818(2) ?
P1 C6 1.831(2) ?
P1 C2 1.8472(19) ?
P2 C18 1.8225(19) ?
P2 C24 1.824(2) ?
P2 C5 1.838(2) ?
S1 C1 1.762(2) y
S2 C1 1.754(2) y
C1 O1 1.198(2) y
C2 C3 1.520(3) ?
C2 H2A 0.9700 ?
C2 H2B 0.9700 ?
C3 C4 1.516(3) ?
C3 H3A 0.9700 ?
C3 H3B 0.9700 ?
C4 C5 1.528(3) ?
C4 H4A 0.9700 ?
C4 H4B 0.9700 ?
C5 H5A 0.9700 ?
C5 H5B 0.9700 ?
C6 C7 1.386(3) ?
C6 C11 1.392(3) ?
C7 C8 1.386(3) ?
C7 H7 0.9300 ?
C8 C9 1.367(3) ?
C8 H8 0.9300 ?
C9 C10 1.371(3) ?
C9 H9 0.9300 ?
C10 C11 1.382(3) ?
C10 H10 0.9300 ?
C11 H11 0.9300 ?
C12 C17 1.376(3) ?
C12 C13 1.386(3) ?
C13 C14 1.384(3) ?
C13 H13 0.9300 ?
C14 C15 1.354(5) ?
C14 H14 0.9300 ?
C15 C16 1.358(5) ?
C15 H15 0.9300 ?
C16 C17 1.397(4) ?
C16 H16 0.9300 ?
C17 H17 0.9300 ?
C18 C19 1.385(3) ?
C18 C23 1.393(3) ?
C19 C20 1.386(3) ?
C19 H19 0.9300 ?
C20 C21 1.370(3) ?
C20 H20 0.9300 ?
C21 C22 1.375(3) ?
C21 H21 0.9300 ?
C22 C23 1.380(3) ?
C22 H22 0.9300 ?
C23 H23 0.9300 ?
C24 C25 1.376(4) ?
C24 C29 1.393(3) ?
C25 C26 1.405(4) ?
C25 H25 0.9300 ?
C26 C27 1.383(6) ?
C26 H26 0.9300 ?
C27 C28 1.337(6) ?
C27 H27 0.9300 ?
C28 C29 1.379(4) ?
C28 H28 0.9300 ?
C29 H29 0.9300 ?

loop_
_geom_hbond_atom_site_label_D
_geom_hbond_atom_site_label_H
_geom_hbond_atom_site_label_A
_geom_hbond_site_symmetry_A
_geom_hbond_distance_DH
_geom_hbond_distance_HA
_geom_hbond_distance_DA
_geom_hbond_angle_DHA
_geom_hbond_publ_flag
C2 H2A O1 1_655 0.97 2.43 3.366(3) 163 yes
C3 H3A Cg1 2_656 0.97 2.95 ? 164 yes

loop_
_geom_torsion_atom_site_label_1
_geom_torsion_atom_site_label_2
_geom_torsion_atom_site_label_3
_geom_torsion_atom_site_label_4
_geom_torsion
S1 Ni1 P1 C12 -103.16(7)
P2 Ni1 P1 C12 72.16(7)
S1 Ni1 P1 C6 10.79(7)
P2 Ni1 P1 C6 -173.89(7)
S1 Ni1 P1 C2 131.98(9)
P2 Ni1 P1 C2 -52.70(9)
P1 Ni1 P2 C18 127.04(7)
S2 Ni1 P2 C18 -57.06(8)
P1 Ni1 P2 C24 -113.90(8)
S2 Ni1 P2 C24 62.00(8)
P1 Ni1 P2 C5 4.30(9)
S2 Ni1 P2 C5 -179.80(9)
P1 Ni1 S1 C1 173.66(7)
S2 Ni1 S1 C1 -2.87(7)
S1 Ni1 S2 C1 2.88(7)
P2 Ni1 S2 C1 -173.00(7)
Ni1 S2 C1 O1 175.8(2)
Ni1 S2 C1 S1 -3.67(9)
Ni1 S1 C1 O1 -175.8(2)
Ni1 S1 C1 S2 3.68(9)
C12 P1 C2 C3 -114.16(18)
C6 P1 C2 C3 137.74(17)
Ni1 P1 C2 C3 9.8(2)
P1 C2 C3 C4 84.9(2)
C2 C3 C4 C5 -57.5(3)
C3 C4 C5 P2 -50.8(2)
C18 P2 C5 C4 -55.40(18)
C24 P2 C5 C4 -163.29(16)
Ni1 P2 C5 C4 73.73(17)
C12 P1 C6 C7 18.83(19)
C2 P1 C6 C7 132.71(17)
Ni1 P1 C6 C7 -98.49(16)
C12 P1 C6 C11 -164.81(16)
C2 P1 C6 C11 -50.93(17)
Ni1 P1 C6 C11 77.87(16)
C11 C6 C7 C8 0.3(3)
P1 C6 C7 C8 176.71(18)
C6 C7 C8 C9 -0.5(4)
C7 C8 C9 C10 0.0(4)
C8 C9 C10 C11 0.7(4)
C9 C10 C11 C6 -0.8(3)
C7 C6 C11 C10 0.3(3)
P1 C6 C11 C10 -176.18(17)
C6 P1 C12 C17 80.7(2)
C2 P1 C12 C17 -27.5(2)
Ni1 P1 C12 C17 -156.61(19)
C6 P1 C12 C13 -93.94(19)
C2 P1 C12 C13 157.80(18)
Ni1 P1 C12 C13 28.74(19)
C17 C12 C13 C14 0.2(4)
P1 C12 C13 C14 175.1(2)
C12 C13 C14 C15 1.0(5)
C13 C14 C15 C16 -1.5(5)
C14 C15 C16 C17 0.8(6)
C13 C12 C17 C16 -0.9(4)
P1 C12 C17 C16 -175.5(2)
C15 C16 C17 C12 0.4(5)
C24 P2 C18 C19 -130.28(17)
C5 P2 C18 C19 123.45(17)
Ni1 P2 C18 C19 -7.34(19)
C24 P2 C18 C23 50.6(2)
C5 P2 C18 C23 -55.7(2)
Ni1 P2 C18 C23 173.53(16)
C23 C18 C19 C20 0.1(3)
P2 C18 C19 C20 -179.03(16)
C18 C19 C20 C21 -0.7(3)
C19 C20 C21 C22 0.8(4)
C20 C21 C22 C23 -0.3(4)
C21 C22 C23 C18 -0.2(4)
C19 C18 C23 C22 0.3(3)
P2 C18 C23 C22 179.49(19)
C18 P2 C24 C25 32.2(2)
C5 P2 C24 C25 138.8(2)
Ni1 P2 C24 C25 -93.57(19)
C18 P2 C24 C29 -150.84(19)
C5 P2 C24 C29 -44.2(2)
Ni1 P2 C24 C29 83.41(19)
C29 C24 C25 C26 2.0(4)
P2 C24 C25 C26 178.9(2)
C24 C25 C26 C27 -0.2(5)
C25 C26 C27 C28 -1.7(5)
C26 C27 C28 C29 1.8(6)
C27 C28 C29 C24 -0.1(5)
C25 C24 C29 C28 -1.8(4)
P2 C24 C29 C28 -178.9(2)
